data_7126093
loop_
_publ_author_name
'Zhang, Chi'
'Jiao, Tianyu'
'Tong, Lu'
'Wang, Hongye'
'Pan, Yuanjiang'
'Li, Hao'

_publ_section_title
;
 High yielding self-assembly favored by preorganization.
;
_journal_issue 27
_journal_name_full 'Chemical communications (Cambridge, England)'
_journal_page_first 3903
_journal_page_last 3906
_journal_paper_doi 10.1039/d0cc00898b
_journal_volume 56
_journal_year 2020
_chemical_formula_moiety '3(C H Cl3), C60 H51 N3'
_chemical_formula_sum 'C63 H54 Cl9 N3'
_chemical_formula_weight 1172.14
_space_group_crystal_system triclinic
_space_group_IT_number 2
_space_group_name_Hall '-P 1'
_space_group_name_H-M_alt 'P -1'
_atom_sites_solution_hydrogens geom
_atom_sites_solution_primary dual
_audit_creation_date 2019-09-26
_audit_creation_method
;
Olex2 1.2
(compiled 2018.05.29 svn.r3508 for OlexSys, GUI svn.r5506)
;
_audit_update_record
;
2020-02-03 deposited with the CCDC.	2020-03-02 downloaded from the CCDC.
;
_cell_angle_alpha 71.662(16)
_cell_angle_beta 84.799(18)
_cell_angle_gamma 86.827(16)
_cell_formula_units_Z 4
_cell_length_a 11.337(6)
_cell_length_b 20.266(11)
_cell_length_c 26.705(16)
_cell_measurement_reflns_used 2562
_cell_measurement_temperature 170(2)
_cell_measurement_theta_max 51.96
_cell_measurement_theta_min 7.58
_cell_volume 5798(6)
_computing_cell_refinement 'SAINT v8.37A (Bruker, 2015)'
_computing_data_reduction 'SAINT v8.37A (Bruker, 2015)'
_computing_molecular_graphics 'Olex2 (Dolomanov et al., 2009)'
_computing_publication_material 'Olex2 (Dolomanov et al., 2009)'
_computing_structure_refinement 'ShelXL (Sheldrick, 2015)'
_computing_structure_solution 'ShelXT (Sheldrick, 2015)'
_diffrn_ambient_temperature 169.98
_diffrn_measured_fraction_theta_full 0.985
_diffrn_measured_fraction_theta_max 0.958
_diffrn_measurement_device_type 'Bruker D8 Venture'
_diffrn_measurement_method '\f and \w scans'
_diffrn_radiation_type GaK\a
_diffrn_radiation_wavelength 1.34139
_diffrn_reflns_av_R_equivalents 0.1208
_diffrn_reflns_av_unetI/netI 0.1536
_diffrn_reflns_Laue_measured_fraction_full 0.985
_diffrn_reflns_Laue_measured_fraction_max 0.958
_diffrn_reflns_limit_h_max 13
_diffrn_reflns_limit_h_min -13
_diffrn_reflns_limit_k_max 24
_diffrn_reflns_limit_k_min -24
_diffrn_reflns_limit_l_max 30
_diffrn_reflns_limit_l_min -32
_diffrn_reflns_number 56473
_diffrn_reflns_point_group_measured_fraction_full 0.985
_diffrn_reflns_point_group_measured_fraction_max 0.958
_diffrn_reflns_theta_full 53.594
_diffrn_reflns_theta_max 55.736
_diffrn_reflns_theta_min 3.042
_diffrn_standards_number 0
_exptl_absorpt_coefficient_mu 2.814
_exptl_absorpt_correction_T_max 0.7508
_exptl_absorpt_correction_T_min 0.4946
_exptl_absorpt_correction_type multi-scan
_exptl_absorpt_process_details
'SADABS-2016/2 (Bruker,2016/2) was used for absorption correction. wR2(int) was 0.1395 before and 0.0704 after correction. The Ratio of minimum to maximum transmission is 0.6476. The \l/2 correction factor is Not present.'
_exptl_crystal_colour colourless
_exptl_crystal_colour_primary colourless
_exptl_crystal_density_diffrn 1.343
_exptl_crystal_description block
_exptl_crystal_F_000 2424
_exptl_crystal_size_max 0.05
_exptl_crystal_size_mid 0.03
_exptl_crystal_size_min 0.02
_refine_diff_density_max 1.379
_refine_diff_density_min -1.020
_refine_diff_density_rms 0.131
_refine_ls_extinction_coef 0.00020(7)
_refine_ls_extinction_expression Fc^*^=kFc[1+0.001xFc^2^\l^3^/sin(2\q)]^-1/4^
_refine_ls_extinction_method 'SHELXL-2016/6 (Sheldrick 2016)'
_refine_ls_goodness_of_fit_ref 0.821
_refine_ls_hydrogen_treatment constr
_refine_ls_matrix_type fullcycle
_refine_ls_number_parameters 1364
_refine_ls_number_reflns 21752
_refine_ls_number_restraints 69
_refine_ls_restrained_S_all 0.832
_refine_ls_R_factor_all 0.2248
_refine_ls_R_factor_gt 0.1250
_refine_ls_shift/su_max 0.000
_refine_ls_shift/su_mean 0.000
_refine_ls_structure_factor_coef Fsqd
_refine_ls_weighting_details 'w=1/[\s^2^(Fo^2^)+(0.1000P)^2^+100.0000P] where P=(Fo^2^+2Fc^2^)/3'
_refine_ls_weighting_scheme calc
_refine_ls_wR_factor_gt 0.2868
_refine_ls_wR_factor_ref 0.3581
_reflns_Friedel_coverage 0.000
_reflns_number_gt 9737
_reflns_number_total 21752
_reflns_threshold_expression 'I > 2\s(I)'
_cod_data_source_file d0cc00898b2.cif
_cod_data_source_block 190925zc_1_0m
_cod_depositor_comments 'Adding full bibliography for 7126091--7126093.cif.'
_cod_original_cell_volume 5797(6)
_cod_database_code 7126093
_shelx_shelxl_version_number 2016/6
_shelx_space_group_comment
;
The symmetry employed for this shelxl refinement is uniquely defined
by the following loop, which should always be used as a source of
symmetry information in preference to the above space-group names.
They are only intended as comments.
;
_shelx_estimated_absorpt_t_max 0.946
_shelx_estimated_absorpt_t_min 0.872
_olex2_refinement_description
;
1. Fixed Uiso
 At 1.2 times of:
  All C(H) groups, All C(H,H) groups
 At 1.5 times of:
  All C(H,H,H) groups
2. Restrained distances
 Cl2-C121 = Cl1-C121 = Cl3-C121
 1.78 with sigma of 0.01
 Cl4-C122 = Cl5-C122 = Cl6-C122
 1.78 with sigma of 0.01
 Cl17-C126 = Cl16-C126 = Cl18-C126
 1.78 with sigma of 0.02
3. Uiso/Uaniso restraints and constraints
C121 \\sim Cl1 \\sim Cl2 \\sim Cl3: within 2A with sigma of 0.01 and sigma for
terminal atoms of 0.02
C122 \\sim Cl4 \\sim Cl5 \\sim Cl6: within 2A with sigma of 0.01 and sigma for
terminal atoms of 0.02
C126 \\sim Cl16 \\sim Cl18 \\sim Cl17: within 2A with sigma of 0.01 and sigma
for terminal atoms of 0.02
C126 \\sim Cl16 \\sim Cl17 \\sim Cl18: within 2A with sigma of 0.01 and sigma
for terminal atoms of 0.02
Uanis(C126) \\sim Ueq: with sigma of 0.005 and sigma for terminal atoms of 0.01
4.a Ternary CH refined with riding coordinates:
 C121(H121), C122(H122), C123(H123), C124(H124), C125(H125), C126(H126)
4.b Secondary CH2 refined with riding coordinates:
 C17(H17A,H17B), C38(H38A,H38B), C53(H53A,H53B), C77(H77A,H77B), C98(H98A,
 H98B), C113(H11A,H11B)
4.c Aromatic/amide H refined with riding coordinates:
 C11(H11), C13(H13), C14(H14), C15(H15), C16(H16), C19(H19), C20(H20),
 C23(H23), C26(H26), C28(H28), C30(H30), C33(H33), C34(H34), C36(H36), C39(H39),
  C41(H41), C42(H42), C43(H43), C45(H45), C47(H47), C48(H48), C49(H49),
 C51(H51), C52(H52), C55(H55), C56(H56), C59(H59), C71(H71), C72(H72), C73(H73),
  C75(H75), C76(H76), C79(H79), C80(H80), C83(H83), C86(H86), C88(H88),
 C90(H90), C92(H92), C94(H94), C95(H95), C99(H99), C101(H101), C102(H102),
 C103(H103), C105(H105), C107(H107), C108(H108), C109(H109), C111(H111),
 C112(H112), C115(H115), C116(H116), C119(H119)
4.d Idealised Me refined as rotating group:
 C7(H7A,H7B,H7C), C8(H8A,H8B,H8C), C9(H9A,H9B,H9C), C24(H24A,H24B,H24C),
 C37(H37A,H37B,H37C), C60(H60A,H60B,H60C), C67(H67A,H67B,H67C), C68(H68A,H68B,
 H68C), C69(H69A,H69B,H69C), C84(H84A,H84B,H84C), C97(H97A,H97B,H97C),
 C120(H12A,H12B,H12C)
;
_olex2_submission_special_instructions 'No special instructions were received'

loop_
_space_group_symop_operation_xyz
'x, y, z'
'-x, -y, -z'

loop_
_atom_site_label
_atom_site_type_symbol
_atom_site_fract_x
_atom_site_fract_y
_atom_site_fract_z
_atom_site_U_iso_or_equiv
_atom_site_adp_type
_atom_site_occupancy
_atom_site_site_symmetry_order
_atom_site_calc_flag
_atom_site_refinement_flags_posn
_atom_site_refinement_flags_adp
_atom_site_refinement_flags_occupancy
_atom_site_disorder_assembly
_atom_site_disorder_group
Cl1 Cl 1.119440 -0.304600 0.724450 0.0604(7) Uani 1 1 d D U . . .
Cl2 Cl 1.304250 -0.205870 0.713400 0.0581(7) Uani 1 1 d D U . . .
Cl3 Cl 1.056950 -0.159360 0.712550 0.0566(6) Uani 1 1 d D U . . .
C121 C 1.161910 -0.220250 0.704380 0.087(3) Uani 1 1 d D U . . .
H121 H 1.166651 -0.209694 0.665078 0.105 Uiso 1 1 calc R . . . .
Cl4 Cl 0.654080 0.196440 0.754400 0.0558(6) Uani 1 1 d D U . . .
Cl5 Cl 0.834660 0.301530 0.721530 0.0728(8) Uani 1 1 d D U . . .
Cl6 Cl 0.586330 0.342570 0.733420 0.0640(7) Uani 1 1 d D U . . .
C122 C 0.688830 0.281530 0.724450 0.106(4) Uani 1 1 d D U . . .
H122 H 0.680462 0.285909 0.686573 0.128 Uiso 1 1 calc R . . . .
Cl7 Cl 1.196170 -0.489530 0.711660 0.1290(17) Uani 1 1 d . . . . .
Cl8 Cl 1.098660 -0.595670 0.677860 0.189(3) Uani 1 1 d . . . . .
Cl9 Cl 1.188190 -0.629520 0.778630 0.175(3) Uani 1 1 d . . . . .
C123 C 1.122340 -0.565160 0.731110 0.089(4) Uani 1 1 d . . . . .
H123 H 1.042478 -0.555374 0.746883 0.107 Uiso 1 1 calc R . . . .
Cl10 Cl 0.711550 -0.032810 0.749200 0.238(4) Uani 1 1 d . . . . .
Cl11 Cl 0.534500 -0.095280 0.715780 0.1331(18) Uani 1 1 d . . . . .
Cl12 Cl 0.750180 -0.053360 0.652090 0.213(4) Uani 1 1 d . . . . .
C124 C 0.679830 -0.087410 0.710320 0.103(5) Uani 1 1 d . . . . .
H124 H 0.716221 -0.134530 0.726734 0.124 Uiso 1 1 calc R . . . .
Cl13 Cl 0.750740 -0.387220 0.938600 0.0704(8) Uani 1 1 d . . . . .
Cl14 Cl 0.505180 -0.412330 0.934340 0.0752(9) Uani 1 1 d . . . . .
Cl15 Cl 0.682350 -0.513300 0.922240 0.1185(15) Uani 1 1 d . . . . .
C125 C 0.643360 -0.450210 0.953030 0.057(3) Uani 1 1 d . . . . .
H125 H 0.636588 -0.473592 0.992154 0.068 Uiso 1 1 calc R . . . .
Cl16 Cl 0.667160 0.005850 0.908190 0.182(3) Uani 1 1 d D U . . .
Cl17 Cl 0.692920 0.035610 1.005110 0.1361(17) Uani 1 1 d D U . . .
Cl18 Cl 0.626960 -0.100200 1.005780 0.172(3) Uani 1 1 d D U . . .
C126 C 0.662060 -0.018320 0.972900 0.169(6) Uani 1 1 d D U . . .
H126 H 0.576517 -0.003557 0.974423 0.203 Uiso 1 1 calc R . . . .
N1 N 1.284680 0.012790 0.692040 0.053(2) Uani 1 1 d . . . . .
N2 N 0.717700 -0.267920 0.728100 0.049(2) Uani 1 1 d . . . . .
N3 N 1.458480 -0.416130 0.735280 0.048(2) Uani 1 1 d . . . . .
C1 C 1.262080 -0.244380 0.574150 0.0355(19) Uani 1 1 d . . . . .
C2 C 1.293100 -0.175050 0.565140 0.038(2) Uani 1 1 d . . . . .
C3 C 1.207710 -0.124300 0.563000 0.0370(19) Uani 1 1 d . . . . .
C4 C 1.086320 -0.140710 0.569350 0.0316(18) Uani 1 1 d . . . . .
C5 C 1.055380 -0.209800 0.576680 0.0331(18) Uani 1 1 d . . . . .
C6 C 1.140930 -0.260880 0.579380 0.0349(19) Uani 1 1 d . . . . .
C7 C 1.109310 -0.335290 0.588330 0.044(2) Uani 1 1 d . . . . .
H7A H 1.075592 -0.338917 0.556811 0.065 Uiso 1 1 calc GR . . . .
H7B H 1.051059 -0.350024 0.618843 0.065 Uiso 1 1 calc GR . . . .
H7C H 1.180743 -0.365253 0.595149 0.065 Uiso 1 1 calc GR . . . .
C8 C 1.425770 -0.157960 0.558980 0.052(3) Uani 1 1 d . . . . .
H8A H 1.455948 -0.169331 0.594041 0.077 Uiso 1 1 calc GR . . . .
H8B H 1.435423 -0.108319 0.540188 0.077 Uiso 1 1 calc GR . . . .
H8C H 1.470109 -0.185388 0.538803 0.077 Uiso 1 1 calc GR . . . .
C9 C 0.992730 -0.084810 0.567340 0.040(2) Uani 1 1 d . . . . .
H9A H 0.976978 -0.079359 0.602539 0.060 Uiso 1 1 calc GR . . . .
H9B H 0.919843 -0.097721 0.556069 0.060 Uiso 1 1 calc GR . . . .
H9C H 1.020236 -0.040837 0.542100 0.060 Uiso 1 1 calc GR . . . .
C10 C 1.242860 -0.051510 0.557530 0.038(2) Uani 1 1 d . . . . .
C11 C 1.260670 -0.033980 0.601890 0.038(2) Uani 1 1 d . . . . .
H11 H 1.249194 -0.067762 0.635756 0.046 Uiso 1 1 calc R . . . .
C12 C 1.295700 0.033280 0.598100 0.040(2) Uani 1 1 d . . . . .
C13 C 1.315220 0.081220 0.548820 0.049(2) Uani 1 1 d . . . . .
H13 H 1.339399 0.126516 0.545878 0.059 Uiso 1 1 calc R . . . .
C14 C 1.300110 0.064400 0.503280 0.050(2) Uani 1 1 d . . . . .
H14 H 1.315202 0.097682 0.469428 0.061 Uiso 1 1 calc R . . . .
C15 C 1.262510 -0.001900 0.507630 0.045(2) Uani 1 1 d . . . . .
H15 H 1.250251 -0.013339 0.476652 0.054 Uiso 1 1 calc R . . . .
C16 C 1.309820 0.052360 0.645790 0.047(2) Uani 1 1 d . . . . .
H16 H 1.339467 0.096875 0.641597 0.056 Uiso 1 1 calc R . . . .
C17 C 1.303550 0.037940 0.736420 0.058(3) Uani 1 1 d . . . . .
H17A H 1.234506 0.067433 0.742338 0.069 Uiso 1 1 calc R . . . .
H17B H 1.374419 0.067081 0.727302 0.069 Uiso 1 1 calc R . . . .
C18 C 1.320310 -0.020810 0.786650 0.044(2) Uani 1 1 d . . . . .
C19 C 1.390920 -0.013430 0.825080 0.058(3) Uani 1 1 d . . . . .
H19 H 1.431018 0.028624 0.819094 0.070 Uiso 1 1 calc R . . . .
C20 C 1.402120 -0.067610 0.871830 0.053(3) Uani 1 1 d . . . . .
H20 H 1.451438 -0.061962 0.897034 0.064 Uiso 1 1 calc R . . . .
C21 C 1.344710 -0.128800 0.882890 0.047(2) Uani 1 1 d . . . . .
C22 C 1.271440 -0.136170 0.844780 0.040(2) Uani 1 1 d . . . . .
C23 C 1.263080 -0.082190 0.797420 0.047(2) Uani 1 1 d . . . . .
H23 H 1.215899 -0.088166 0.771607 0.056 Uiso 1 1 calc R . . . .
C24 C 1.357150 -0.185430 0.934730 0.060(3) Uani 1 1 d . . . . .
H24A H 1.414251 -0.221149 0.929349 0.089 Uiso 1 1 calc GR . . . .
H24B H 1.280073 -0.206364 0.948135 0.089 Uiso 1 1 calc GR . . . .
H24C H 1.385215 -0.165602 0.960416 0.089 Uiso 1 1 calc GR . . . .
C25 C 1.202290 -0.199560 0.853100 0.038(2) Uani 1 1 d . . . . .
C26 C 1.251950 -0.266310 0.861110 0.042(2) Uani 1 1 d . . . . .
H26 H 1.335103 -0.273117 0.863462 0.050 Uiso 1 1 calc R . . . .
C27 C 1.184410 -0.322570 0.865710 0.0359(19) Uani 1 1 d . . . . .
C28 C 1.059430 -0.312950 0.864720 0.041(2) Uani 1 1 d . . . . .
H28 H 1.011675 -0.351540 0.868468 0.049 Uiso 1 1 calc R . . . .
C29 C 1.007120 -0.248530 0.858410 0.0367(19) Uani 1 1 d . . . . .
C30 C 1.078430 -0.192090 0.853500 0.038(2) Uani 1 1 d . . . . .
H30 H 1.042014 -0.147759 0.850371 0.046 Uiso 1 1 calc R . . . .
C31 C 0.875780 -0.237770 0.857150 0.041(2) Uani 1 1 d . . . . .
C32 C 0.808670 -0.206360 0.889460 0.045(2) Uani 1 1 d . . . . .
C33 C 0.686180 -0.197480 0.883740 0.049(2) Uani 1 1 d . . . . .
H33 H 0.638412 -0.175579 0.905386 0.059 Uiso 1 1 calc R . . . .
C34 C 0.632600 -0.220120 0.846890 0.049(2) Uani 1 1 d . . . . .
H34 H 0.549795 -0.212760 0.843584 0.059 Uiso 1 1 calc R . . . .
C35 C 0.698120 -0.252340 0.816070 0.044(2) Uani 1 1 d . . . . .
C36 C 0.822540 -0.261430 0.820590 0.045(2) Uani 1 1 d . . . . .
H36 H 0.869725 -0.283505 0.798891 0.054 Uiso 1 1 calc R . . . .
C37 C 0.857880 -0.181430 0.930290 0.059(3) Uani 1 1 d . . . . .
H37A H 0.929462 -0.208995 0.942527 0.089 Uiso 1 1 calc GR . . . .
H37B H 0.798702 -0.186647 0.960295 0.089 Uiso 1 1 calc GR . . . .
H37C H 0.877674 -0.132336 0.914762 0.089 Uiso 1 1 calc GR . . . .
C38 C 0.644180 -0.281680 0.777680 0.056(3) Uani 1 1 d . . . . .
H38A H 0.635708 -0.332495 0.793912 0.068 Uiso 1 1 calc R . . . .
H38B H 0.564214 -0.260429 0.770539 0.068 Uiso 1 1 calc R . . . .
C39 C 0.673430 -0.265740 0.685890 0.044(2) Uani 1 1 d . . . . .
H39 H 0.590663 -0.272186 0.687397 0.053 Uiso 1 1 calc R . . . .
C40 C 0.740550 -0.254090 0.635580 0.0365(19) Uani 1 1 d . . . . .
C41 C 0.689530 -0.263210 0.592870 0.039(2) Uani 1 1 d . . . . .
H41 H 0.608954 -0.275724 0.596427 0.047 Uiso 1 1 calc R . . . .
C42 C 0.754540 -0.254280 0.546180 0.045(2) Uani 1 1 d . . . . .
H42 H 0.718599 -0.260707 0.517330 0.054 Uiso 1 1 calc R . . . .
C43 C 0.874420 -0.235650 0.539450 0.041(2) Uani 1 1 d . . . . .
H43 H 0.919289 -0.229001 0.506512 0.050 Uiso 1 1 calc R . . . .
C44 C 0.925350 -0.227240 0.583150 0.0339(19) Uani 1 1 d . . . . .
C45 C 0.860500 -0.236170 0.630020 0.036(2) Uani 1 1 d . . . . .
H45 H 0.896106 -0.230319 0.659151 0.044 Uiso 1 1 calc R . . . .
C46 C 1.354190 -0.302580 0.582070 0.0326(18) Uani 1 1 d . . . . .
C47 C 1.407460 -0.322220 0.539570 0.041(2) Uani 1 1 d . . . . .
H47 H 1.389463 -0.296993 0.504487 0.049 Uiso 1 1 calc R . . . .
C48 C 1.486950 -0.378760 0.548570 0.045(2) Uani 1 1 d . . . . .
H48 H 1.525198 -0.391532 0.519687 0.054 Uiso 1 1 calc R . . . .
C49 C 1.509790 -0.416170 0.599860 0.041(2) Uani 1 1 d . . . . .
H49 H 1.561315 -0.456034 0.605994 0.050 Uiso 1 1 calc R . . . .
C50 C 1.459710 -0.397050 0.642190 0.0359(19) Uani 1 1 d . . . . .
C51 C 1.381220 -0.339060 0.632870 0.040(2) Uani 1 1 d . . . . .
H51 H 1.346595 -0.324922 0.661745 0.048 Uiso 1 1 calc R . . . .
C52 C 1.484400 -0.437090 0.696470 0.041(2) Uani 1 1 d . . . . .
H52 H 1.522346 -0.481574 0.702379 0.050 Uiso 1 1 calc R . . . .
C53 C 1.482230 -0.462200 0.787800 0.050(2) Uani 1 1 d . . . . .
H53A H 1.556453 -0.448637 0.798343 0.060 Uiso 1 1 calc R . . . .
H53B H 1.493468 -0.510527 0.786688 0.060 Uiso 1 1 calc R . . . .
C54 C 1.382740 -0.459160 0.828120 0.042(2) Uani 1 1 d . . . . .
C55 C 1.348380 -0.519080 0.867630 0.042(2) Uani 1 1 d . . . . .
H55 H 1.383328 -0.562729 0.867487 0.050 Uiso 1 1 calc R . . . .
C56 C 1.261240 -0.515650 0.908340 0.049(2) Uani 1 1 d . . . . .
H56 H 1.238558 -0.557307 0.935183 0.059 Uiso 1 1 calc R . . . .
C57 C 1.208270 -0.452890 0.909920 0.043(2) Uani 1 1 d . . . . .
C58 C 1.240740 -0.391510 0.868850 0.040(2) Uani 1 1 d . . . . .
C59 C 1.329780 -0.396250 0.829500 0.040(2) Uani 1 1 d . . . . .
H59 H 1.354424 -0.354785 0.802930 0.048 Uiso 1 1 calc R . . . .
C60 C 1.119610 -0.452270 0.954860 0.058(3) Uani 1 1 d . . . . .
H60A H 1.039583 -0.454650 0.944515 0.087 Uiso 1 1 calc GR . . . .
H60B H 1.126206 -0.409322 0.963767 0.087 Uiso 1 1 calc GR . . . .
H60C H 1.134989 -0.492432 0.985724 0.087 Uiso 1 1 calc GR . . . .
N4 N 0.787240 0.532110 0.677410 0.049(2) Uani 1 1 d . . . . .
N5 N 0.293450 0.193770 0.786740 0.0478(19) Uani 1 1 d . . . . .
N6 N 0.942750 0.066640 0.758280 0.055(2) Uani 1 1 d . . . . .
C61 C 0.780590 0.307350 0.581220 0.0355(19) Uani 1 1 d . . . . .
C62 C 0.747770 0.238340 0.598240 0.0316(18) Uani 1 1 d . . . . .
C63 C 0.626110 0.223990 0.610850 0.0357(19) Uani 1 1 d . . . . .
C64 C 0.543640 0.277350 0.607180 0.0335(19) Uani 1 1 d . . . . .
C65 C 0.578300 0.347220 0.590750 0.0366(19) Uani 1 1 d . . . . .
C66 C 0.699330 0.361950 0.576330 0.0344(19) Uani 1 1 d . . . . .
C67 C 0.913580 0.324460 0.568170 0.042(2) Uani 1 1 d . . . . .
H67A H 0.957767 0.300058 0.598892 0.062 Uiso 1 1 calc GR . . . .
H67B H 0.922780 0.374709 0.559482 0.062 Uiso 1 1 calc GR . . . .
H67C H 0.944299 0.309434 0.537882 0.062 Uiso 1 1 calc GR . . . .
C68 C 0.587670 0.148890 0.627860 0.048(2) Uani 1 1 d . . . . .
H68A H 0.533560 0.143238 0.602981 0.072 Uiso 1 1 calc GR . . . .
H68B H 0.547197 0.136996 0.663437 0.072 Uiso 1 1 calc GR . . . .
H68C H 0.657495 0.118065 0.628118 0.072 Uiso 1 1 calc GR . . . .
C69 C 0.488180 0.406060 0.588750 0.041(2) Uani 1 1 d . . . . .
H69A H 0.412808 0.394434 0.578740 0.061 Uiso 1 1 calc GR . . . .
H69B H 0.517261 0.448947 0.562573 0.061 Uiso 1 1 calc GR . . . .
H69C H 0.476280 0.412792 0.623645 0.061 Uiso 1 1 calc GR . . . .
C70 C 0.739140 0.435380 0.560720 0.0372(19) Uani 1 1 d . . . . .
C71 C 0.758870 0.475160 0.508290 0.050(2) Uani 1 1 d . . . . .
H71 H 0.740456 0.457290 0.481117 0.060 Uiso 1 1 calc R . . . .
C72 C 0.805410 0.541070 0.494980 0.057(3) Uani 1 1 d . . . . .
H72 H 0.821674 0.567144 0.458835 0.068 Uiso 1 1 calc R . . . .
C73 C 0.828240 0.568960 0.534440 0.047(2) Uani 1 1 d . . . . .
H73 H 0.859715 0.614076 0.525239 0.056 Uiso 1 1 calc R . . . .
C74 C 0.804940 0.530740 0.587270 0.039(2) Uani 1 1 d . . . . .
C75 C 0.761840 0.462990 0.600740 0.0367(19) Uani 1 1 d . . . . .
H75 H 0.748205 0.436100 0.636852 0.044 Uiso 1 1 calc R . . . .
C76 C 0.821170 0.560760 0.629890 0.040(2) Uani 1 1 d . . . . .
H76 H 0.859292 0.604001 0.620760 0.048 Uiso 1 1 calc R . . . .
C77 C 0.804600 0.567540 0.715800 0.053(2) Uani 1 1 d . . . . .
H77A H 0.728777 0.590444 0.723476 0.063 Uiso 1 1 calc R . . . .
H77B H 0.863099 0.604327 0.699941 0.063 Uiso 1 1 calc R . . . .
C78 C 0.846610 0.520460 0.766600 0.042(2) Uani 1 1 d . . . . .
C79 C 0.932330 0.542010 0.791920 0.056(3) Uani 1 1 d . . . . .
H79 H 0.964107 0.587019 0.776922 0.067 Uiso 1 1 calc R . . . .
C80 C 0.970700 0.498510 0.838260 0.059(3) Uani 1 1 d . . . . .
H80 H 1.027261 0.514807 0.855430 0.070 Uiso 1 1 calc R . . . .
C81 C 0.929550 0.430180 0.861680 0.049(2) Uani 1 1 d . . . . .
C82 C 0.842480 0.408370 0.836100 0.040(2) Uani 1 1 d . . . . .
C83 C 0.804880 0.453080 0.788940 0.043(2) Uani 1 1 d . . . . .
H83 H 0.748788 0.437321 0.771218 0.052 Uiso 1 1 calc R . . . .
C84 C 0.972830 0.385770 0.913740 0.063(3) Uani 1 1 d . . . . .
H84A H 1.035426 0.353372 0.907371 0.094 Uiso 1 1 calc GR . . . .
H84B H 0.906867 0.359481 0.935988 0.094 Uiso 1 1 calc GR . . . .
H84C H 1.004341 0.415578 0.931716 0.094 Uiso 1 1 calc GR . . . .
C85 C 0.792890 0.338010 0.856810 0.039(2) Uani 1 1 d . . . . .
C86 C 0.862000 0.278430 0.864920 0.041(2) Uani 1 1 d . . . . .
H86 H 0.945541 0.282663 0.859051 0.050 Uiso 1 1 calc R . . . .
C87 C 0.816000 0.211980 0.881330 0.040(2) Uani 1 1 d . . . . .
C88 C 0.690680 0.206560 0.891940 0.040(2) Uani 1 1 d . . . . .
H88 H 0.656745 0.161934 0.904306 0.048 Uiso 1 1 calc R . . . .
C89 C 0.618250 0.265130 0.884500 0.042(2) Uani 1 1 d . . . . .
C90 C 0.669350 0.330380 0.867820 0.040(2) Uani 1 1 d . . . . .
H90 H 0.619624 0.370729 0.863773 0.049 Uiso 1 1 calc R . . . .
C91 C 0.486500 0.259060 0.893610 0.040(2) Uani 1 1 d . . . . .
C92 C 0.431800 0.223720 0.866000 0.047(2) Uani 1 1 d . . . . .
H92 H 0.478177 0.203479 0.842881 0.056 Uiso 1 1 calc R . . . .
C93 C 0.306970 0.217370 0.871850 0.044(2) Uani 1 1 d . . . . .
C94 C 0.242530 0.245870 0.905400 0.046(2) Uani 1 1 d . . . . .
H94 H 0.158711 0.242727 0.909030 0.056 Uiso 1 1 calc R . . . .
C95 C 0.296970 0.279640 0.934610 0.051(2) Uani 1 1 d . . . . .
H95 H 0.250054 0.298473 0.958439 0.061 Uiso 1 1 calc R . . . .
C96 C 0.420670 0.286330 0.929380 0.042(2) Uani 1 1 d . . . . .
C97 C 0.474610 0.320430 0.964610 0.050(2) Uani 1 1 d . . . . .
H97A H 0.553170 0.299384 0.973122 0.075 Uiso 1 1 calc GR . . . .
H97B H 0.423510 0.313646 0.997353 0.075 Uiso 1 1 calc GR . . . .
H97C H 0.482030 0.370311 0.946136 0.075 Uiso 1 1 calc GR . . . .
C98 C 0.249320 0.176350 0.841790 0.052(2) Uani 1 1 d . . . . .
H98A H 0.263798 0.126037 0.859243 0.062 Uiso 1 1 calc R . . . .
H98B H 0.162607 0.185495 0.843793 0.062 Uiso 1 1 calc R . . . .
C99 C 0.221320 0.205730 0.751140 0.045(2) Uani 1 1 d . . . . .
H99 H 0.139044 0.201288 0.761616 0.054 Uiso 1 1 calc R . . . .
C100 C 0.258020 0.225560 0.696050 0.041(2) Uani 1 1 d . . . . .
C101 C 0.180030 0.227890 0.657730 0.051(2) Uani 1 1 d . . . . .
H101 H 0.099772 0.215999 0.668594 0.062 Uiso 1 1 calc R . . . .
C102 C 0.216530 0.246860 0.605050 0.051(3) Uani 1 1 d . . . . .
H102 H 0.161631 0.249030 0.579692 0.062 Uiso 1 1 calc R . . . .
C103 C 0.336190 0.263210 0.588510 0.045(2) Uani 1 1 d . . . . .
H103 H 0.362460 0.275521 0.552034 0.054 Uiso 1 1 calc R . . . .
C104 C 0.414840 0.261240 0.625530 0.038(2) Uani 1 1 d . . . . .
C105 C 0.377340 0.242930 0.677370 0.042(2) Uani 1 1 d . . . . .
H105 H 0.432776 0.241598 0.702324 0.051 Uiso 1 1 calc R . . . .
C106 C 0.836250 0.180290 0.605600 0.0344(19) Uani 1 1 d . . . . .
C107 C 0.881080 0.156870 0.563670 0.045(2) Uani 1 1 d . . . . .
H107 H 0.856383 0.179377 0.529193 0.054 Uiso 1 1 calc R . . . .
C108 C 0.961180 0.101180 0.571740 0.046(2) Uani 1 1 d . . . . .
H108 H 0.992219 0.085970 0.542850 0.055 Uiso 1 1 calc R . . . .
C109 C 0.995960 0.067660 0.622190 0.043(2) Uani 1 1 d . . . . .
H109 H 1.050258 0.029078 0.627769 0.052 Uiso 1 1 calc R . . . .
C110 C 0.952830 0.089600 0.664100 0.038(2) Uani 1 1 d . . . . .
C111 C 0.872890 0.146740 0.655900 0.038(2) Uani 1 1 d . . . . .
H111 H 0.843764 0.162522 0.684758 0.046 Uiso 1 1 calc R . . . .
C112 C 0.985820 0.051360 0.717720 0.045(2) Uani 1 1 d . . . . .
H112 H 1.041705 0.013647 0.722174 0.054 Uiso 1 1 calc R . . . .
C113 C 0.974270 0.020990 0.809390 0.062(3) Uani 1 1 d . . . . .
H11A H 1.054456 0.000446 0.805328 0.074 Uiso 1 1 calc R . . . .
H11B H 0.917967 -0.017501 0.821984 0.074 Uiso 1 1 calc R . . . .
C114 C 0.972790 0.058530 0.850710 0.046(2) Uani 1 1 d . . . . .
C115 C 1.037870 0.031950 0.894710 0.047(2) Uani 1 1 d . . . . .
H115 H 1.088636 -0.007769 0.897639 0.057 Uiso 1 1 calc R . . . .
C116 C 1.029190 0.063040 0.934390 0.053(3) Uani 1 1 d . . . . .
H116 H 1.075085 0.044259 0.963958 0.063 Uiso 1 1 calc R . . . .
C117 C 0.956840 0.119710 0.932270 0.047(2) Uani 1 1 d . . . . .
C118 C 0.892680 0.148930 0.887610 0.040(2) Uani 1 1 d . . . . .
C119 C 0.900720 0.117150 0.848150 0.046(2) Uani 1 1 d . . . . .
H119 H 0.855393 0.136159 0.818417 0.055 Uiso 1 1 calc R . . . .
C120 C 0.947170 0.151230 0.977720 0.065(3) Uani 1 1 d . . . . .
H12A H 0.997784 0.124215 1.005326 0.097 Uiso 1 1 calc GR . . . .
H12B H 0.864728 0.150168 0.992539 0.097 Uiso 1 1 calc GR . . . .
H12C H 0.972816 0.199461 0.964355 0.097 Uiso 1 1 calc GR . . . .

loop_
_atom_site_aniso_label
_atom_site_aniso_U_11
_atom_site_aniso_U_22
_atom_site_aniso_U_33
_atom_site_aniso_U_23
_atom_site_aniso_U_13
_atom_site_aniso_U_12
Cl1 0.0539(15) 0.0563(16) 0.0730(18) -0.0230(13) 0.0032(13) -0.0154(12)
Cl2 0.0387(12) 0.0594(16) 0.0748(18) -0.0170(13) -0.0076(12) -0.0074(11)
Cl3 0.0430(13) 0.0628(16) 0.0674(17) -0.0244(13) -0.0073(12) -0.0004(11)
C121 0.046(6) 0.066(6) 0.146(9) -0.024(7) -0.010(6) -0.016(5)
Cl4 0.0438(13) 0.0623(16) 0.0619(16) -0.0199(13) -0.0071(11) 0.0023(11)
Cl5 0.0451(14) 0.087(2) 0.088(2) -0.0275(17) -0.0084(14) -0.0118(14)
Cl6 0.0560(15) 0.0650(17) 0.0765(19) -0.0287(14) -0.0154(13) 0.0077(13)
C122 0.059(7) 0.085(8) 0.153(9) -0.011(7) 0.015(7) -0.009(6)
Cl7 0.098(3) 0.086(3) 0.189(5) -0.022(3) 0.003(3) -0.032(2)
Cl8 0.133(5) 0.252(8) 0.236(7) -0.152(6) 0.003(5) -0.046(5)
Cl9 0.195(6) 0.096(3) 0.189(6) 0.000(4) 0.014(5) 0.047(4)
C123 0.094(10) 0.071(9) 0.096(10) -0.024(8) 0.017(8) 0.003(7)
Cl10 0.266(9) 0.266(9) 0.186(7) -0.038(6) -0.055(6) -0.167(8)
Cl11 0.055(2) 0.136(4) 0.213(5) -0.062(4) -0.003(3) -0.009(2)
Cl12 0.213(7) 0.173(6) 0.214(7) -0.045(5) 0.137(6) -0.010(5)
C124 0.064(8) 0.068(9) 0.158(15) -0.010(9) 0.014(9) -0.022(7)
Cl13 0.0511(15) 0.0733(19) 0.0760(19) -0.0054(15) -0.0064(14) -0.0143(13)
Cl14 0.0483(15) 0.094(2) 0.092(2) -0.0369(18) -0.0186(15) -0.0021(14)
Cl15 0.094(3) 0.117(3) 0.179(4) -0.097(3) -0.015(3) 0.011(2)
C125 0.049(6) 0.059(7) 0.066(7) -0.023(6) -0.002(5) -0.010(5)
Cl16 0.234(7) 0.185(6) 0.123(4) -0.031(4) 0.009(4) -0.119(5)
Cl17 0.094(3) 0.169(5) 0.164(5) -0.076(4) -0.020(3) -0.006(3)
Cl18 0.256(7) 0.101(3) 0.129(4) -0.013(3) 0.016(4) 0.052(4)
C126 0.186(7) 0.164(7) 0.161(7) -0.052(4) -0.018(5) -0.013(5)
N1 0.060(5) 0.047(5) 0.054(5) -0.015(4) -0.008(4) -0.013(4)
N2 0.034(4) 0.067(6) 0.049(5) -0.021(4) -0.004(4) -0.008(4)
N3 0.037(4) 0.059(5) 0.040(4) -0.006(4) -0.002(3) 0.010(4)
C1 0.026(4) 0.047(5) 0.032(5) -0.010(4) -0.002(3) 0.003(4)
C2 0.029(4) 0.042(5) 0.038(5) -0.006(4) -0.004(4) -0.006(4)
C3 0.030(4) 0.043(5) 0.036(5) -0.009(4) -0.004(4) -0.003(4)
C4 0.023(4) 0.034(4) 0.036(5) -0.006(4) -0.003(3) -0.003(3)
C5 0.019(4) 0.041(5) 0.039(5) -0.011(4) -0.005(3) 0.002(3)
C6 0.032(4) 0.032(4) 0.038(5) -0.007(4) -0.001(4) -0.003(3)
C7 0.031(4) 0.040(5) 0.063(6) -0.019(5) -0.014(4) 0.004(4)
C8 0.028(5) 0.045(6) 0.076(7) -0.012(5) 0.000(5) 0.000(4)
C9 0.029(4) 0.041(5) 0.050(5) -0.015(4) -0.010(4) 0.006(4)
C10 0.024(4) 0.035(5) 0.055(6) -0.015(4) -0.002(4) 0.004(3)
C11 0.026(4) 0.036(5) 0.048(5) -0.007(4) 0.002(4) 0.002(4)
C12 0.023(4) 0.043(5) 0.051(6) -0.009(4) -0.003(4) -0.001(4)
C13 0.037(5) 0.038(5) 0.070(7) -0.012(5) -0.007(5) -0.009(4)
C14 0.044(5) 0.036(5) 0.063(7) -0.003(5) -0.003(5) -0.005(4)
C15 0.033(5) 0.050(6) 0.052(6) -0.017(5) -0.007(4) 0.000(4)
C16 0.032(5) 0.043(5) 0.064(7) -0.016(5) -0.003(4) -0.004(4)
C17 0.055(6) 0.059(7) 0.067(7) -0.030(6) -0.002(5) -0.016(5)
C18 0.038(5) 0.044(5) 0.054(6) -0.019(5) -0.002(4) -0.012(4)
C19 0.043(6) 0.061(7) 0.082(8) -0.034(6) -0.012(5) -0.015(5)
C20 0.044(5) 0.065(7) 0.058(6) -0.026(5) -0.008(5) -0.012(5)
C21 0.031(5) 0.066(7) 0.054(6) -0.030(5) -0.005(4) 0.000(4)
C22 0.026(4) 0.051(5) 0.049(5) -0.025(5) -0.002(4) 0.002(4)
C23 0.033(5) 0.041(5) 0.074(7) -0.028(5) -0.004(5) -0.003(4)
C24 0.047(6) 0.073(7) 0.064(7) -0.025(6) -0.010(5) -0.009(5)
C25 0.035(5) 0.041(5) 0.039(5) -0.012(4) -0.008(4) 0.001(4)
C26 0.033(5) 0.053(6) 0.040(5) -0.015(4) -0.008(4) -0.003(4)
C27 0.034(4) 0.046(5) 0.029(4) -0.013(4) 0.000(4) -0.005(4)
C28 0.026(4) 0.053(6) 0.040(5) -0.010(4) -0.004(4) -0.002(4)
C29 0.027(4) 0.049(5) 0.036(5) -0.014(4) -0.006(4) 0.000(4)
C30 0.027(4) 0.046(5) 0.037(5) -0.007(4) -0.002(4) 0.001(4)
C31 0.028(4) 0.050(6) 0.045(5) -0.013(4) -0.005(4) -0.002(4)
C32 0.037(5) 0.052(6) 0.047(6) -0.015(5) -0.004(4) -0.007(4)
C33 0.030(5) 0.068(7) 0.053(6) -0.027(5) 0.001(4) 0.002(4)
C34 0.029(5) 0.055(6) 0.060(6) -0.015(5) -0.001(4) 0.004(4)
C35 0.027(4) 0.061(6) 0.042(5) -0.012(5) -0.002(4) -0.012(4)
C36 0.027(4) 0.055(6) 0.052(6) -0.015(5) -0.005(4) 0.002(4)
C37 0.046(6) 0.090(8) 0.053(6) -0.038(6) 0.001(5) -0.007(5)
C38 0.041(5) 0.080(8) 0.055(6) -0.029(6) 0.000(5) -0.019(5)
C39 0.031(5) 0.046(5) 0.058(6) -0.020(5) -0.006(4) 0.001(4)
C40 0.026(4) 0.035(5) 0.050(5) -0.014(4) -0.011(4) -0.001(3)
C41 0.027(4) 0.039(5) 0.053(6) -0.015(4) -0.014(4) 0.004(4)
C42 0.038(5) 0.046(5) 0.053(6) -0.014(5) -0.019(4) -0.008(4)
C43 0.031(4) 0.054(6) 0.044(5) -0.021(4) -0.009(4) -0.003(4)
C44 0.026(4) 0.034(4) 0.048(5) -0.019(4) -0.019(4) 0.002(3)
C45 0.020(4) 0.046(5) 0.049(5) -0.023(4) -0.005(4) -0.002(3)
C46 0.022(4) 0.037(5) 0.037(5) -0.011(4) -0.003(3) 0.002(3)
C47 0.035(5) 0.046(5) 0.039(5) -0.010(4) -0.010(4) 0.005(4)
C48 0.037(5) 0.046(5) 0.053(6) -0.019(5) -0.005(4) 0.005(4)
C49 0.029(4) 0.039(5) 0.058(6) -0.016(4) -0.008(4) 0.005(4)
C50 0.023(4) 0.037(5) 0.043(5) -0.007(4) 0.001(4) -0.007(3)
C51 0.032(4) 0.043(5) 0.046(5) -0.014(4) 0.001(4) -0.010(4)
C52 0.026(4) 0.039(5) 0.055(6) -0.010(4) 0.001(4) 0.002(4)
C53 0.036(5) 0.056(6) 0.055(6) -0.015(5) -0.005(4) 0.013(4)
C54 0.043(5) 0.045(5) 0.037(5) -0.010(4) -0.015(4) 0.006(4)
C55 0.041(5) 0.033(5) 0.051(6) -0.012(4) -0.011(4) 0.003(4)
C56 0.044(5) 0.046(6) 0.050(6) -0.001(5) -0.016(5) 0.001(4)
C57 0.037(5) 0.042(5) 0.045(5) -0.006(4) -0.011(4) -0.002(4)
C58 0.029(4) 0.047(5) 0.043(5) -0.012(4) -0.011(4) 0.003(4)
C59 0.031(4) 0.042(5) 0.041(5) -0.001(4) -0.010(4) -0.002(4)
C60 0.048(6) 0.059(7) 0.057(7) -0.008(5) 0.005(5) -0.002(5)
N4 0.044(4) 0.040(4) 0.066(6) -0.021(4) -0.014(4) 0.005(4)
N5 0.040(4) 0.052(5) 0.052(5) -0.016(4) 0.001(4) -0.010(4)
N6 0.058(5) 0.054(5) 0.045(5) -0.007(4) -0.013(4) 0.021(4)
C61 0.030(4) 0.045(5) 0.033(5) -0.013(4) -0.005(4) -0.006(4)
C62 0.030(4) 0.034(4) 0.032(4) -0.011(4) -0.007(3) 0.003(3)
C63 0.031(4) 0.042(5) 0.037(5) -0.014(4) -0.007(4) -0.006(4)
C64 0.019(4) 0.038(5) 0.047(5) -0.016(4) -0.006(3) -0.005(3)
C65 0.034(4) 0.041(5) 0.035(5) -0.010(4) -0.009(4) -0.008(4)
C66 0.032(4) 0.036(5) 0.036(5) -0.011(4) -0.008(4) -0.005(4)
C67 0.021(4) 0.046(5) 0.057(6) -0.016(5) -0.002(4) 0.001(4)
C68 0.032(5) 0.036(5) 0.080(7) -0.023(5) -0.008(5) -0.003(4)
C69 0.034(4) 0.035(5) 0.056(6) -0.017(4) -0.011(4) 0.007(4)
C70 0.027(4) 0.041(5) 0.042(5) -0.010(4) -0.005(4) 0.000(4)
C71 0.051(6) 0.046(6) 0.061(7) -0.026(5) -0.009(5) -0.004(5)
C72 0.056(6) 0.058(7) 0.051(6) -0.008(5) -0.003(5) -0.002(5)
C73 0.039(5) 0.043(5) 0.057(6) -0.014(5) 0.003(4) -0.017(4)
C74 0.023(4) 0.040(5) 0.052(6) -0.009(4) -0.006(4) -0.005(4)
C75 0.026(4) 0.035(5) 0.047(5) -0.010(4) -0.005(4) -0.002(3)
C76 0.032(4) 0.037(5) 0.053(6) -0.016(4) -0.007(4) -0.007(4)
C77 0.043(5) 0.056(6) 0.062(7) -0.021(5) -0.004(5) -0.013(5)
C78 0.034(5) 0.039(5) 0.060(6) -0.023(5) -0.005(4) -0.006(4)
C79 0.045(6) 0.049(6) 0.076(7) -0.020(5) -0.015(5) -0.013(5)
C80 0.052(6) 0.056(7) 0.079(8) -0.035(6) -0.008(6) -0.012(5)
C81 0.045(5) 0.046(6) 0.063(6) -0.026(5) -0.013(5) -0.002(4)
C82 0.026(4) 0.041(5) 0.059(6) -0.024(5) 0.001(4) -0.005(4)
C83 0.029(4) 0.041(5) 0.062(6) -0.020(5) -0.004(4) -0.002(4)
C84 0.059(7) 0.068(7) 0.069(7) -0.029(6) -0.020(6) 0.000(6)
C85 0.039(5) 0.044(5) 0.033(5) -0.010(4) -0.003(4) -0.008(4)
C86 0.033(4) 0.055(6) 0.043(5) -0.023(4) -0.006(4) -0.010(4)
C87 0.031(4) 0.058(6) 0.034(5) -0.018(4) -0.005(4) -0.003(4)
C88 0.039(5) 0.045(5) 0.034(5) -0.008(4) -0.006(4) -0.001(4)
C89 0.030(4) 0.055(6) 0.043(5) -0.018(4) -0.001(4) 0.003(4)
C90 0.039(5) 0.045(5) 0.037(5) -0.012(4) -0.009(4) 0.005(4)
C91 0.032(4) 0.040(5) 0.044(5) -0.010(4) -0.003(4) 0.000(4)
C92 0.030(5) 0.052(6) 0.057(6) -0.015(5) 0.007(4) -0.005(4)
C93 0.030(4) 0.055(6) 0.038(5) -0.001(4) 0.002(4) -0.012(4)
C94 0.028(4) 0.055(6) 0.055(6) -0.015(5) 0.002(4) -0.002(4)
C95 0.039(5) 0.060(6) 0.052(6) -0.019(5) 0.005(4) 0.002(5)
C96 0.034(5) 0.042(5) 0.043(5) -0.006(4) -0.004(4) 0.003(4)
C97 0.051(6) 0.055(6) 0.047(6) -0.018(5) -0.013(5) 0.004(5)
C98 0.035(5) 0.061(7) 0.060(6) -0.019(5) 0.004(5) -0.014(5)
C99 0.026(4) 0.050(6) 0.065(6) -0.025(5) -0.002(4) -0.010(4)
C100 0.029(4) 0.047(5) 0.050(5) -0.019(4) -0.008(4) 0.000(4)
C101 0.028(5) 0.058(6) 0.071(7) -0.023(5) -0.002(5) -0.004(4)
C102 0.029(5) 0.066(7) 0.065(7) -0.023(5) -0.013(4) -0.008(4)
C103 0.033(5) 0.057(6) 0.048(6) -0.020(5) -0.012(4) -0.006(4)
C104 0.025(4) 0.039(5) 0.053(6) -0.019(4) -0.002(4) -0.003(4)
C105 0.029(4) 0.046(5) 0.055(6) -0.018(5) -0.006(4) -0.004(4)
C106 0.028(4) 0.032(4) 0.043(5) -0.010(4) -0.003(4) -0.004(3)
C107 0.047(5) 0.046(5) 0.041(5) -0.013(4) -0.004(4) 0.001(4)
C108 0.049(5) 0.046(5) 0.045(6) -0.021(5) 0.002(4) 0.009(4)
C109 0.037(5) 0.040(5) 0.056(6) -0.023(5) -0.002(4) 0.007(4)
C110 0.024(4) 0.044(5) 0.047(5) -0.017(4) -0.005(4) -0.001(4)
C111 0.034(4) 0.040(5) 0.040(5) -0.012(4) -0.001(4) -0.008(4)
C112 0.031(5) 0.046(5) 0.058(6) -0.018(5) -0.006(4) 0.004(4)
C113 0.066(7) 0.059(7) 0.059(7) -0.017(5) -0.017(6) 0.022(5)
C114 0.044(5) 0.050(6) 0.039(5) -0.007(4) -0.006(4) 0.006(4)
C115 0.039(5) 0.045(5) 0.054(6) -0.007(5) -0.007(4) -0.002(4)
C116 0.046(6) 0.058(6) 0.048(6) -0.005(5) -0.010(5) -0.008(5)
C117 0.041(5) 0.054(6) 0.040(5) -0.006(5) -0.009(4) -0.003(4)
C118 0.030(4) 0.051(6) 0.040(5) -0.013(4) 0.001(4) -0.006(4)
C119 0.045(5) 0.055(6) 0.040(5) -0.017(5) -0.010(4) 0.009(4)
C120 0.059(7) 0.084(8) 0.057(7) -0.027(6) -0.021(5) 0.006(6)

loop_
_atom_type_symbol
_atom_type_description
_atom_type_scat_dispersion_real
_atom_type_scat_dispersion_imag
_atom_type_scat_source
C C 0.0148 0.0070 'International Tables Vol C Tables 4.2.6.8 and 6.1.1.4'
H H 0.0000 0.0000 'International Tables Vol C Tables 4.2.6.8 and 6.1.1.4'
Cl Cl 0.3294 0.5404 'International Tables Vol C Tables 4.2.6.8 and 6.1.1.4'
N N 0.0241 0.0134 'International Tables Vol C Tables 4.2.6.8 and 6.1.1.4'

loop_
_geom_angle_atom_site_label_1
_geom_angle_atom_site_label_2
_geom_angle_atom_site_label_3
_geom_angle
_geom_angle_site_symmetry_1
_geom_angle_site_symmetry_3
_geom_angle_publ_flag
Cl1 C121 Cl2 116.9 . . ?
Cl1 C121 Cl3 116.7 . . ?
Cl1 C121 H121 100.7 . . ?
Cl2 C121 Cl3 116.3 . . ?
Cl2 C121 H121 100.7 . . ?
Cl3 C121 H121 100.7 . . ?
Cl4 C122 Cl5 116.6 . . ?
Cl4 C122 H122 100.7 . . ?
Cl5 C122 H122 100.7 . . ?
Cl6 C122 Cl4 116.7 . . ?
Cl6 C122 Cl5 116.5 . . ?
Cl6 C122 H122 100.7 . . ?
Cl7 C123 Cl8 112.9 . . ?
Cl7 C123 Cl9 113.4 . . ?
Cl7 C123 H123 107.0 . . ?
Cl8 C123 H123 107.0 . . ?
Cl9 C123 Cl8 109.4 . . ?
Cl9 C123 H123 107.0 . . ?
Cl10 C124 H124 107.8 . . ?
Cl11 C124 Cl10 107.0 . . ?
Cl11 C124 H124 107.8 . . ?
Cl12 C124 Cl10 105.5 . . ?
Cl12 C124 Cl11 120.3 . . ?
Cl12 C124 H124 107.8 . . ?
Cl13 C125 Cl14 110.9 . . ?
Cl13 C125 Cl15 111.5 . . ?
Cl13 C125 H125 108.2 . . ?
Cl14 C125 H125 108.2 . . ?
Cl15 C125 Cl14 109.8 . . ?
Cl15 C125 H125 108.2 . . ?
Cl16 C126 Cl17 121.8 . . ?
Cl16 C126 Cl18 117.6 . . ?
Cl16 C126 H126 90.3 . . ?
Cl17 C126 Cl18 120.6 . . ?
Cl17 C126 H126 90.3 . . ?
Cl18 C126 H126 90.3 . . ?
C16 N1 C17 118.1 . . ?
C39 N2 C38 120.7 . . ?
C52 N3 C53 118.6 . . ?
C2 C1 C6 119.4 . . ?
C2 C1 C46 121.7 . . ?
C6 C1 C46 118.8 . . ?
C1 C2 C8 118.6 . . ?
C3 C2 C1 120.7 . . ?
C3 C2 C8 120.7 . . ?
C2 C3 C4 120.2 . . ?
C2 C3 C10 119.7 . . ?
C4 C3 C10 119.9 . . ?
C3 C4 C9 120.0 . . ?
C5 C4 C3 119.0 . . ?
C5 C4 C9 120.9 . . ?
C4 C5 C44 119.0 . . ?
C6 C5 C4 120.8 . . ?
C6 C5 C44 120.2 . . ?
C1 C6 C7 118.7 . . ?
C5 C6 C1 119.9 . . ?
C5 C6 C7 121.4 . . ?
C6 C7 H7A 109.5 . . ?
C6 C7 H7B 109.5 . . ?
C6 C7 H7C 109.5 . . ?
H7A C7 H7B 109.5 . . ?
H7A C7 H7C 109.5 . . ?
H7B C7 H7C 109.5 . . ?
C2 C8 H8A 109.5 . . ?
C2 C8 H8B 109.5 . . ?
C2 C8 H8C 109.5 . . ?
H8A C8 H8B 109.5 . . ?
H8A C8 H8C 109.5 . . ?
H8B C8 H8C 109.5 . . ?
C4 C9 H9A 109.5 . . ?
C4 C9 H9B 109.5 . . ?
C4 C9 H9C 109.5 . . ?
H9A C9 H9B 109.5 . . ?
H9A C9 H9C 109.5 . . ?
H9B C9 H9C 109.5 . . ?
C11 C10 C3 119.8 . . ?
C11 C10 C15 119.1 . . ?
C15 C10 C3 121.1 . . ?
C10 C11 H11 119.4 . . ?
C10 C11 C12 121.2 . . ?
C12 C11 H11 119.4 . . ?
C11 C12 C16 120.8 . . ?
C13 C12 C11 118.9 . . ?
C13 C12 C16 120.2 . . ?
C12 C13 H13 119.5 . . ?
C12 C13 C14 121.0 . . ?
C14 C13 H13 119.5 . . ?
C13 C14 H14 120.2 . . ?
C13 C14 C15 119.5 . . ?
C15 C14 H14 120.2 . . ?
C10 C15 H15 119.9 . . ?
C14 C15 C10 120.2 . . ?
C14 C15 H15 119.9 . . ?
N1 C16 C12 123.4 . . ?
N1 C16 H16 118.3 . . ?
C12 C16 H16 118.3 . . ?
N1 C17 H17A 109.2 . . ?
N1 C17 H17B 109.2 . . ?
N1 C17 C18 112.1 . . ?
H17A C17 H17B 107.9 . . ?
C18 C17 H17A 109.2 . . ?
C18 C17 H17B 109.2 . . ?
C19 C18 C17 121.1 . . ?
C23 C18 C17 121.1 . . ?
C23 C18 C19 117.8 . . ?
C18 C19 H19 120.0 . . ?
C20 C19 C18 120.0 . . ?
C20 C19 H19 120.0 . . ?
C19 C20 H20 118.8 . . ?
C21 C20 C19 122.4 . . ?
C21 C20 H20 118.8 . . ?
C20 C21 C22 117.9 . . ?
C20 C21 C24 120.5 . . ?
C22 C21 C24 121.5 . . ?
C21 C22 C25 122.7 . . ?
C23 C22 C21 119.2 . . ?
C23 C22 C25 118.1 . . ?
C18 C23 C22 122.6 . . ?
C18 C23 H23 118.7 . . ?
C22 C23 H23 118.7 . . ?
C21 C24 H24A 109.5 . . ?
C21 C24 H24B 109.5 . . ?
C21 C24 H24C 109.5 . . ?
H24A C24 H24B 109.5 . . ?
H24A C24 H24C 109.5 . . ?
H24B C24 H24C 109.5 . . ?
C26 C25 C22 124.5 . . ?
C26 C25 C30 117.5 . . ?
C30 C25 C22 118.0 . . ?
C25 C26 H26 118.9 . . ?
C27 C26 C25 122.1 . . ?
C27 C26 H26 118.9 . . ?
C26 C27 C28 118.9 . . ?
C26 C27 C58 120.9 . . ?
C28 C27 C58 120.1 . . ?
C27 C28 H28 119.7 . . ?
C29 C28 C27 120.6 . . ?
C29 C28 H28 119.7 . . ?
C28 C29 C30 119.2 . . ?
C28 C29 C31 121.1 . . ?
C30 C29 C31 119.7 . . ?
C25 C30 H30 119.2 . . ?
C29 C30 C25 121.6 . . ?
C29 C30 H30 119.2 . . ?
C32 C31 C29 122.9 . . ?
C32 C31 C36 120.8 . . ?
C36 C31 C29 116.3 . . ?
C31 C32 C33 117.8 . . ?
C31 C32 C37 124.2 . . ?
C33 C32 C37 118.1 . . ?
C32 C33 H33 119.1 . . ?
C34 C33 C32 121.8 . . ?
C34 C33 H33 119.1 . . ?
C33 C34 H34 119.8 . . ?
C35 C34 C33 120.4 . . ?
C35 C34 H34 119.8 . . ?
C34 C35 C36 119.1 . . ?
C34 C35 C38 122.9 . . ?
C36 C35 C38 118.0 . . ?
C31 C36 C35 120.1 . . ?
C31 C36 H36 119.9 . . ?
C35 C36 H36 119.9 . . ?
C32 C37 H37A 109.5 . . ?
C32 C37 H37B 109.5 . . ?
C32 C37 H37C 109.5 . . ?
H37A C37 H37B 109.5 . . ?
H37A C37 H37C 109.5 . . ?
H37B C37 H37C 109.5 . . ?
N2 C38 C35 111.1 . . ?
N2 C38 H38A 109.4 . . ?
N2 C38 H38B 109.4 . . ?
C35 C38 H38A 109.4 . . ?
C35 C38 H38B 109.4 . . ?
H38A C38 H38B 108.0 . . ?
N2 C39 H39 118.0 . . ?
N2 C39 C40 124.1 . . ?
C40 C39 H39 118.0 . . ?
C41 C40 C39 120.6 . . ?
C41 C40 C45 119.5 . . ?
C45 C40 C39 119.9 . . ?
C40 C41 H41 119.9 . . ?
C42 C41 C40 120.1 . . ?
C42 C41 H41 119.9 . . ?
C41 C42 H42 119.3 . . ?
C41 C42 C43 121.5 . . ?
C43 C42 H42 119.3 . . ?
C42 C43 H43 121.1 . . ?
C44 C43 C42 117.8 . . ?
C44 C43 H43 121.1 . . ?
C43 C44 C5 118.0 . . ?
C45 C44 C5 121.1 . . ?
C45 C44 C43 120.9 . . ?
C40 C45 H45 119.9 . . ?
C44 C45 C40 120.2 . . ?
C44 C45 H45 119.9 . . ?
C47 C46 C1 121.4 . . ?
C51 C46 C1 118.7 . . ?
C51 C46 C47 119.8 . . ?
C46 C47 H47 120.0 . . ?
C48 C47 C46 120.0 . . ?
C48 C47 H47 120.0 . . ?
C47 C48 H48 120.3 . . ?
C49 C48 C47 119.4 . . ?
C49 C48 H48 120.3 . . ?
C48 C49 H49 119.3 . . ?
C50 C49 C48 121.5 . . ?
C50 C49 H49 119.3 . . ?
C49 C50 C51 118.9 . . ?
C49 C50 C52 121.1 . . ?
C51 C50 C52 120.0 . . ?
C46 C51 C50 120.4 . . ?
C46 C51 H51 119.8 . . ?
C50 C51 H51 119.8 . . ?
N3 C52 C50 123.7 . . ?
N3 C52 H52 118.1 . . ?
C50 C52 H52 118.1 . . ?
N3 C53 H53A 109.3 . . ?
N3 C53 H53B 109.3 . . ?
N3 C53 C54 111.5 . . ?
H53A C53 H53B 108.0 . . ?
C54 C53 H53A 109.3 . . ?
C54 C53 H53B 109.3 . . ?
C55 C54 C53 120.1 . . ?
C55 C54 C59 118.4 . . ?
C59 C54 C53 121.4 . . ?
C54 C55 H55 119.9 . . ?
C54 C55 C56 120.3 . . ?
C56 C55 H55 119.9 . . ?
C55 C56 H56 119.2 . . ?
C57 C56 C55 121.6 . . ?
C57 C56 H56 119.2 . . ?
C56 C57 C58 118.5 . . ?
C56 C57 C60 119.1 . . ?
C58 C57 C60 122.4 . . ?
C57 C58 C27 122.4 . . ?
C59 C58 C27 119.0 . . ?
C59 C58 C57 118.7 . . ?
C54 C59 C58 122.6 . . ?
C54 C59 H59 118.7 . . ?
C58 C59 H59 118.7 . . ?
C57 C60 H60A 109.5 . . ?
C57 C60 H60B 109.5 . . ?
C57 C60 H60C 109.5 . . ?
H60A C60 H60B 109.5 . . ?
H60A C60 H60C 109.5 . . ?
H60B C60 H60C 109.5 . . ?
C76 N4 C77 118.6 . . ?
C99 N5 C98 119.9 . . ?
C112 N6 C113 117.2 . . ?
C62 C61 C67 119.3 . . ?
C66 C61 C62 122.6 . . ?
C66 C61 C67 118.1 . . ?
C61 C62 C63 118.2 . . ?
C61 C62 C106 122.0 . . ?
C63 C62 C106 119.8 . . ?
C62 C63 C68 119.1 . . ?
C64 C63 C62 120.3 . . ?
C64 C63 C68 120.5 . . ?
C63 C64 C65 120.9 . . ?
C63 C64 C104 120.0 . . ?
C65 C64 C104 118.9 . . ?
C64 C65 C66 118.9 . . ?
C64 C65 C69 121.1 . . ?
C66 C65 C69 120.0 . . ?
C61 C66 C65 119.0 . . ?
C61 C66 C70 120.8 . . ?
C65 C66 C70 120.0 . . ?
C61 C67 H67A 109.5 . . ?
C61 C67 H67B 109.5 . . ?
C61 C67 H67C 109.5 . . ?
H67A C67 H67B 109.5 . . ?
H67A C67 H67C 109.5 . . ?
H67B C67 H67C 109.5 . . ?
C63 C68 H68A 109.5 . . ?
C63 C68 H68B 109.5 . . ?
C63 C68 H68C 109.5 . . ?
H68A C68 H68B 109.5 . . ?
H68A C68 H68C 109.5 . . ?
H68B C68 H68C 109.5 . . ?
C65 C69 H69A 109.5 . . ?
C65 C69 H69B 109.5 . . ?
C65 C69 H69C 109.5 . . ?
H69A C69 H69B 109.5 . . ?
H69A C69 H69C 109.5 . . ?
H69B C69 H69C 109.5 . . ?
C71 C70 C66 121.9 . . ?
C71 C70 C75 119.5 . . ?
C75 C70 C66 118.4 . . ?
C70 C71 H71 119.7 . . ?
C70 C71 C72 120.6 . . ?
C72 C71 H71 119.7 . . ?
C71 C72 H72 119.9 . . ?
C71 C72 C73 120.2 . . ?
C73 C72 H72 119.9 . . ?
C72 C73 H73 120.1 . . ?
C74 C73 C72 119.9 . . ?
C74 C73 H73 120.1 . . ?
C73 C74 C75 119.8 . . ?
C73 C74 C76 121.0 . . ?
C75 C74 C76 119.1 . . ?
C70 C75 C74 119.8 . . ?
C70 C75 H75 120.1 . . ?
C74 C75 H75 120.1 . . ?
N4 C76 C74 123.4 . . ?
N4 C76 H76 118.3 . . ?
C74 C76 H76 118.3 . . ?
N4 C77 H77A 108.8 . . ?
N4 C77 H77B 108.8 . . ?
N4 C77 C78 113.7 . . ?
H77A C77 H77B 107.7 . . ?
C78 C77 H77A 108.8 . . ?
C78 C77 H77B 108.8 . . ?
C79 C78 C77 120.5 . . ?
C79 C78 C83 118.3 . . ?
C83 C78 C77 121.2 . . ?
C78 C79 H79 119.9 . . ?
C80 C79 C78 120.1 . . ?
C80 C79 H79 119.9 . . ?
C79 C80 H80 118.7 . . ?
C79 C80 C81 122.6 . . ?
C81 C80 H80 118.7 . . ?
C80 C81 C84 119.8 . . ?
C82 C81 C80 117.3 . . ?
C82 C81 C84 122.8 . . ?
C81 C82 C85 122.2 . . ?
C83 C82 C81 119.3 . . ?
C83 C82 C85 118.4 . . ?
C78 C83 H83 118.8 . . ?
C82 C83 C78 122.3 . . ?
C82 C83 H83 118.8 . . ?
C81 C84 H84A 109.5 . . ?
C81 C84 H84B 109.5 . . ?
C81 C84 H84C 109.5 . . ?
H84A C84 H84B 109.5 . . ?
H84A C84 H84C 109.5 . . ?
H84B C84 H84C 109.5 . . ?
C86 C85 C82 122.7 . . ?
C86 C85 C90 117.3 . . ?
C90 C85 C82 119.9 . . ?
C85 C86 H86 118.3 . . ?
C85 C86 C87 123.4 . . ?
C87 C86 H86 118.3 . . ?
C86 C87 C88 117.5 . . ?
C86 C87 C118 122.0 . . ?
C88 C87 C118 120.5 . . ?
C87 C88 H88 119.6 . . ?
C89 C88 C87 120.9 . . ?
C89 C88 H88 119.6 . . ?
C88 C89 C90 119.1 . . ?
C88 C89 C91 120.5 . . ?
C90 C89 C91 120.4 . . ?
C85 C90 H90 119.1 . . ?
C89 C90 C85 121.8 . . ?
C89 C90 H90 119.1 . . ?
C92 C91 C89 117.6 . . ?
C92 C91 C96 120.5 . . ?
C96 C91 C89 121.8 . . ?
C91 C92 H92 119.7 . . ?
C91 C92 C93 120.6 . . ?
C93 C92 H92 119.7 . . ?
C92 C93 C98 119.3 . . ?
C94 C93 C92 118.9 . . ?
C94 C93 C98 121.8 . . ?
C93 C94 H94 119.5 . . ?
C93 C94 C95 121.0 . . ?
C95 C94 H94 119.5 . . ?
C94 C95 H95 119.6 . . ?
C94 C95 C96 120.9 . . ?
C96 C95 H95 119.6 . . ?
C91 C96 C95 118.1 . . ?
C91 C96 C97 123.9 . . ?
C95 C96 C97 118.0 . . ?
C96 C97 H97A 109.5 . . ?
C96 C97 H97B 109.5 . . ?
C96 C97 H97C 109.5 . . ?
H97A C97 H97B 109.5 . . ?
H97A C97 H97C 109.5 . . ?
H97B C97 H97C 109.5 . . ?
N5 C98 C93 113.1 . . ?
N5 C98 H98A 109.0 . . ?
N5 C98 H98B 109.0 . . ?
C93 C98 H98A 109.0 . . ?
C93 C98 H98B 109.0 . . ?
H98A C98 H98B 107.8 . . ?
N5 C99 H99 118.5 . . ?
N5 C99 C100 123.0 . . ?
C100 C99 H99 118.5 . . ?
C101 C100 C99 122.3 . . ?
C101 C100 C105 116.5 . . ?
C105 C100 C99 121.2 . . ?
C100 C101 H101 119.2 . . ?
C102 C101 C100 121.6 . . ?
C102 C101 H101 119.2 . . ?
C101 C102 H102 120.1 . . ?
C101 C102 C103 119.7 . . ?
C103 C102 H102 120.1 . . ?
C102 C103 H103 120.1 . . ?
C104 C103 C102 119.8 . . ?
C104 C103 H103 120.1 . . ?
C103 C104 C64 119.0 . . ?
C105 C104 C64 121.1 . . ?
C105 C104 C103 119.9 . . ?
C100 C105 H105 118.7 . . ?
C104 C105 C100 122.5 . . ?
C104 C105 H105 118.7 . . ?
C107 C106 C62 121.6 . . ?
C111 C106 C62 119.3 . . ?
C111 C106 C107 119.1 . . ?
C106 C107 H107 119.7 . . ?
C108 C107 C106 120.7 . . ?
C108 C107 H107 119.7 . . ?
C107 C108 H108 120.1 . . ?
C107 C108 C109 119.7 . . ?
C109 C108 H108 120.2 . . ?
C108 C109 H109 119.6 . . ?
C110 C109 C108 120.7 . . ?
C110 C109 H109 119.6 . . ?
C109 C110 C111 119.7 . . ?
C109 C110 C112 120.0 . . ?
C111 C110 C112 120.2 . . ?
C106 C111 C110 120.1 . . ?
C106 C111 H111 119.9 . . ?
C110 C111 H111 119.9 . . ?
N6 C112 C110 122.7 . . ?
N6 C112 H112 118.7 . . ?
C110 C112 H112 118.7 . . ?
N6 C113 H11A 109.1 . . ?
N6 C113 H11B 109.1 . . ?
N6 C113 C114 112.7 . . ?
H11A C113 H11B 107.8 . . ?
C114 C113 H11A 109.1 . . ?
C114 C113 H11B 109.1 . . ?
C115 C114 C113 120.4 . . ?
C115 C114 C119 117.5 . . ?
C119 C114 C113 121.9 . . ?
C114 C115 H115 119.8 . . ?
C116 C115 C114 120.4 . . ?
C116 C115 H115 119.8 . . ?
C115 C116 H116 119.0 . . ?
C117 C116 C115 122.0 . . ?
C117 C116 H116 119.0 . . ?
C116 C117 C118 118.8 . . ?
C116 C117 C120 120.4 . . ?
C118 C117 C120 120.8 . . ?
C117 C118 C87 122.2 . . ?
C119 C118 C87 119.0 . . ?
C119 C118 C117 118.9 . . ?
C114 C119 C118 122.3 . . ?
C114 C119 H119 118.8 . . ?
C118 C119 H119 118.8 . . ?
C117 C120 H12A 109.5 . . ?
C117 C120 H12B 109.5 . . ?
C117 C120 H12C 109.5 . . ?
H12A C120 H12B 109.5 . . ?
H12A C120 H12C 109.5 . . ?
H12B C120 H12C 109.5 . . ?

loop_
_geom_bond_atom_site_label_1
_geom_bond_atom_site_label_2
_geom_bond_distance
_geom_bond_site_symmetry_2
_geom_bond_publ_flag
Cl1 C121 1.7056 . ?
Cl2 C121 1.7069 . ?
Cl3 C121 1.7164 . ?
C121 H121 1.0000 . ?
Cl4 C122 1.7084 . ?
Cl5 C122 1.7130 . ?
Cl6 C122 1.7072 . ?
C122 H122 1.0000 . ?
Cl7 C123 1.6976 . ?
Cl8 C123 1.7656 . ?
Cl9 C123 1.7004 . ?
C123 H123 1.0000 . ?
Cl10 C124 1.8073 . ?
Cl11 C124 1.6529 . ?
Cl12 C124 1.6405 . ?
C124 H124 1.0000 . ?
Cl13 C125 1.7428 . ?
Cl14 C125 1.7492 . ?
Cl15 C125 1.7433 . ?
C125 H125 1.0000 . ?
Cl16 C126 1.6377 . ?
Cl17 C126 1.6569 . ?
Cl18 C126 1.6660 . ?
C126 H126 1.0000 . ?
N1 C16 1.2602 . ?
N1 C17 1.4657 . ?
N2 C38 1.4556 . ?
N2 C39 1.2622 . ?
N3 C52 1.2446 . ?
N3 C53 1.4588 . ?
C1 C2 1.4079 . ?
C1 C6 1.4157 . ?
C1 C46 1.5076 . ?
C2 C3 1.3642 . ?
C2 C8 1.5447 . ?
C3 C4 1.4163 . ?
C3 C10 1.5083 . ?
C4 C5 1.4111 . ?
C4 C9 1.5003 . ?
C5 C6 1.3682 . ?
C5 C44 1.5168 . ?
C6 C7 1.5090 . ?
C7 H7A 0.9800 . ?
C7 H7B 0.9800 . ?
C7 H7C 0.9800 . ?
C8 H8A 0.9800 . ?
C8 H8B 0.9800 . ?
C8 H8C 0.9800 . ?
C9 H9A 0.9800 . ?
C9 H9B 0.9800 . ?
C9 H9C 0.9800 . ?
C10 C11 1.3735 . ?
C10 C15 1.4015 . ?
C11 H11 0.9500 . ?
C11 C12 1.4113 . ?
C12 C13 1.3752 . ?
C12 C16 1.4666 . ?
C13 H13 0.9500 . ?
C13 C14 1.3891 . ?
C14 H14 0.9500 . ?
C14 C15 1.3988 . ?
C15 H15 0.9500 . ?
C16 H16 0.9500 . ?
C17 H17A 0.9900 . ?
C17 H17B 0.9900 . ?
C17 C18 1.5064 . ?
C18 C19 1.4054 . ?
C18 C23 1.3716 . ?
C19 H19 0.9500 . ?
C19 C20 1.3896 . ?
C20 H20 0.9500 . ?
C20 C21 1.3684 . ?
C21 C22 1.4180 . ?
C21 C24 1.5071 . ?
C22 C23 1.3946 . ?
C22 C25 1.4881 . ?
C23 H23 0.9500 . ?
C24 H24A 0.9800 . ?
C24 H24B 0.9800 . ?
C24 H24C 0.9800 . ?
C25 C26 1.3957 . ?
C25 C30 1.4034 . ?
C26 H26 0.9500 . ?
C26 C27 1.3758 . ?
C27 C28 1.4210 . ?
C27 C58 1.4846 . ?
C28 H28 0.9500 . ?
C28 C29 1.3705 . ?
C29 C30 1.4028 . ?
C29 C31 1.4947 . ?
C30 H30 0.9500 . ?
C31 C32 1.3789 . ?
C31 C36 1.4074 . ?
C32 C33 1.4062 . ?
C32 C37 1.4978 . ?
C33 H33 0.9500 . ?
C33 C34 1.4040 . ?
C34 H34 0.9500 . ?
C34 C35 1.3525 . ?
C35 C36 1.4234 . ?
C35 C38 1.5218 . ?
C36 H36 0.9500 . ?
C37 H37A 0.9800 . ?
C37 H37B 0.9800 . ?
C37 H37C 0.9800 . ?
C38 H38A 0.9900 . ?
C38 H38B 0.9900 . ?
C39 H39 0.9500 . ?
C39 C40 1.4404 . ?
C40 C41 1.3906 . ?
C40 C45 1.4097 . ?
C41 H41 0.9500 . ?
C41 C42 1.3553 . ?
C42 H42 0.9500 . ?
C42 C43 1.4113 . ?
C43 H43 0.9500 . ?
C43 C44 1.4080 . ?
C44 C45 1.3584 . ?
C45 H45 0.9500 . ?
C46 C47 1.3945 . ?
C46 C51 1.3784 . ?
C47 H47 0.9500 . ?
C47 C48 1.3908 . ?
C48 H48 0.9500 . ?
C48 C49 1.3810 . ?
C49 H49 0.9500 . ?
C49 C50 1.3730 . ?
C50 C51 1.4054 . ?
C50 C52 1.4650 . ?
C51 H51 0.9500 . ?
C52 H52 0.9500 . ?
C53 H53A 0.9900 . ?
C53 H53B 0.9900 . ?
C53 C54 1.4997 . ?
C54 C55 1.3825 . ?
C54 C59 1.3885 . ?
C55 H55 0.9500 . ?
C55 C56 1.4170 . ?
C56 H56 0.9500 . ?
C56 C57 1.3873 . ?
C57 C58 1.4159 . ?
C57 C60 1.4967 . ?
C58 C59 1.4117 . ?
C59 H59 0.9500 . ?
C60 H60A 0.9800 . ?
C60 H60B 0.9800 . ?
C60 H60C 0.9800 . ?
N4 C76 1.2522 . ?
N4 C77 1.4563 . ?
N5 C98 1.4477 . ?
N5 C99 1.2670 . ?
N6 C112 1.2673 . ?
N6 C113 1.4504 . ?
C61 C62 1.3885 . ?
C61 C66 1.3813 . ?
C61 C67 1.5496 . ?
C62 C63 1.4138 . ?
C62 C106 1.4793 . ?
C63 C64 1.3752 . ?
C63 C68 1.5215 . ?
C64 C65 1.4111 . ?
C64 C104 1.5170 . ?
C65 C66 1.4132 . ?
C65 C69 1.5177 . ?
C66 C70 1.4973 . ?
C67 H67A 0.9800 . ?
C67 H67B 0.9800 . ?
C67 H67C 0.9800 . ?
C68 H68A 0.9800 . ?
C68 H68B 0.9800 . ?
C68 H68C 0.9800 . ?
C69 H69A 0.9800 . ?
C69 H69B 0.9800 . ?
C69 H69C 0.9800 . ?
C70 C71 1.3832 . ?
C70 C75 1.4013 . ?
C71 H71 0.9500 . ?
C71 C72 1.3907 . ?
C72 H72 0.9500 . ?
C72 C73 1.3919 . ?
C73 H73 0.9500 . ?
C73 C74 1.3884 . ?
C74 C75 1.4089 . ?
C74 C76 1.4783 . ?
C75 H75 0.9500 . ?
C76 H76 0.9500 . ?
C77 H77A 0.9900 . ?
C77 H77B 0.9900 . ?
C77 C78 1.4933 . ?
C78 C79 1.3944 . ?
C78 C83 1.3972 . ?
C79 H79 0.9500 . ?
C79 C80 1.3662 . ?
C80 H80 0.9500 . ?
C80 C81 1.4142 . ?
C81 C82 1.4131 . ?
C81 C84 1.5070 . ?
C82 C83 1.3876 . ?
C82 C85 1.4803 . ?
C83 H83 0.9500 . ?
C84 H84A 0.9800 . ?
C84 H84B 0.9800 . ?
C84 H84C 0.9800 . ?
C85 C86 1.3712 . ?
C85 C90 1.4116 . ?
C86 H86 0.9500 . ?
C86 C87 1.3937 . ?
C87 C88 1.4267 . ?
C87 C118 1.4782 . ?
C88 H88 0.9500 . ?
C88 C89 1.3769 . ?
C89 C90 1.3964 . ?
C89 C91 1.4969 . ?
C90 H90 0.9500 . ?
C91 C92 1.3804 . ?
C91 C96 1.3900 . ?
C92 H92 0.9500 . ?
C92 C93 1.4181 . ?
C93 C94 1.3529 . ?
C93 C98 1.5290 . ?
C94 H94 0.9500 . ?
C94 C95 1.3884 . ?
C95 H95 0.9500 . ?
C95 C96 1.4064 . ?
C96 C97 1.5155 . ?
C97 H97A 0.9800 . ?
C97 H97B 0.9800 . ?
C97 H97C 0.9800 . ?
C98 H98A 0.9900 . ?
C98 H98B 0.9900 . ?
C99 H99 0.9500 . ?
C99 C100 1.4264 . ?
C100 C101 1.4001 . ?
C100 C105 1.4221 . ?
C101 H101 0.9500 . ?
C101 C102 1.3675 . ?
C102 H102 0.9500 . ?
C102 C103 1.4121 . ?
C103 H103 0.9500 . ?
C103 C104 1.3802 . ?
C104 C105 1.3500 . ?
C105 H105 0.9500 . ?
C106 C107 1.3935 . ?
C106 C111 1.3908 . ?
C107 H107 0.9500 . ?
C107 C108 1.3834 . ?
C108 H108 0.9500 . ?
C108 C109 1.3867 . ?
C109 H109 0.9500 . ?
C109 C110 1.3709 . ?
C110 C111 1.4037 . ?
C110 C112 1.4689 . ?
C111 H111 0.9500 . ?
C112 H112 0.9500 . ?
C113 H11A 0.9900 . ?
C113 H11B 0.9900 . ?
C113 C114 1.5232 . ?
C114 C115 1.3893 . ?
C114 C119 1.3911 . ?
C115 H115 0.9500 . ?
C115 C116 1.3870 . ?
C116 H116 0.9500 . ?
C116 C117 1.3631 . ?
C117 C118 1.4026 . ?
C117 C120 1.5327 . ?
C118 C119 1.3917 . ?
C119 H119 0.9500 . ?
C120 H12A 0.9800 . ?
C120 H12B 0.9800 . ?
C120 H12C 0.9800 . ?
